data_4069673
loop_
_publ_author_name
'Hayes, Paul G.'
'Waterman, Rory'
'Glaser, Paul B.'
'Tilley, T. Don'

_publ_section_title
;
 Synthesis, Structure, and Reactivity of Neutral Hydrogen-Substituted
 Ruthenium Silylene and Germylene Complexes
;
_journal_issue 17
_journal_name_full Organometallics
_journal_page_first 5082
_journal_paper_doi 10.1021/om900348m
_journal_volume 28
_journal_year 2009
_chemical_formula_sum 'C26 H36 F9 P Ru Si'
_chemical_formula_weight 679.68
_chemical_name_common Ru=SiHMesF
_chemical_name_systematic
; 
 ? 
;
_space_group_IT_number 15
_symmetry_cell_setting monoclinic
_symmetry_space_group_name_Hall '-C 2yc'
_symmetry_space_group_name_H-M 'C 1 2/c 1'
_atom_sites_solution_hydrogens geom
_atom_sites_solution_primary direct
_atom_sites_solution_secondary difmap
_audit_creation_method SHELXL-97
_cell_angle_alpha 90.00
_cell_angle_beta 100.308(2)
_cell_angle_gamma 90.00
_cell_formula_units_Z 8
_cell_length_a 19.5557(16)
_cell_length_b 8.7330(7)
_cell_length_c 34.735(3)
_cell_measurement_temperature 152(2)
_cell_volume 5836.3(8)
_computing_cell_refinement 'Bruker SMART'
_computing_data_collection 'Bruker SMART'
_computing_data_reduction 'Bruker SHELXTL'
_computing_molecular_graphics 'Bruker SHELXTL'
_computing_publication_material 'Bruker SHELXTL'
_computing_structure_refinement 'SHELXL-97 (Sheldrick, 1997)'
_computing_structure_solution 'SHELXS-97 (Sheldrick, 1990)'
_diffrn_ambient_temperature 152(2)
_diffrn_measured_fraction_theta_full 0.995
_diffrn_measured_fraction_theta_max 0.995
_diffrn_measurement_device_type 'CCD area detector'
_diffrn_measurement_method 'phi and omega scans'
_diffrn_radiation_monochromator graphite
_diffrn_radiation_source 'fine-focus sealed tube'
_diffrn_radiation_type MoK\a
_diffrn_radiation_wavelength 0.71073
_diffrn_reflns_av_R_equivalents 0.0391
_diffrn_reflns_av_sigmaI/netI 0.0443
_diffrn_reflns_limit_h_max 24
_diffrn_reflns_limit_h_min -18
_diffrn_reflns_limit_k_max 10
_diffrn_reflns_limit_k_min -10
_diffrn_reflns_limit_l_max 26
_diffrn_reflns_limit_l_min -43
_diffrn_reflns_number 16592
_diffrn_reflns_theta_full 26.38
_diffrn_reflns_theta_max 26.38
_diffrn_reflns_theta_min 1.19
_exptl_absorpt_coefficient_mu 0.705
_exptl_absorpt_correction_T_max 0.9457
_exptl_absorpt_correction_T_min 0.9265
_exptl_absorpt_correction_type empirical
_exptl_absorpt_process_details 'SHELXL-97 (Sheldrick, 1997)'
_exptl_crystal_colour orange
_exptl_crystal_density_diffrn 1.547
_exptl_crystal_density_method 'not measured'
_exptl_crystal_description block
_exptl_crystal_F_000 2768
_exptl_crystal_size_max 0.11
_exptl_crystal_size_mid 0.10
_exptl_crystal_size_min 0.08
_refine_diff_density_max 0.646
_refine_diff_density_min -0.658
_refine_diff_density_rms 0.076
_refine_ls_extinction_method none
_refine_ls_goodness_of_fit_ref 1.033
_refine_ls_hydrogen_treatment mixed
_refine_ls_matrix_type full
_refine_ls_number_parameters 351
_refine_ls_number_reflns 5951
_refine_ls_number_restraints 0
_refine_ls_restrained_S_all 1.033
_refine_ls_R_factor_all 0.0522
_refine_ls_R_factor_gt 0.0406
_refine_ls_shift/su_max 0.020
_refine_ls_shift/su_mean 0.008
_refine_ls_structure_factor_coef Fsqd
_refine_ls_weighting_details 'calc w=1/[\s^2^(Fo^2^)+(0.0514P)^2^+5.2945P] where P=(Fo^2^+2Fc^2^)/3'
_refine_ls_weighting_scheme calc
_refine_ls_wR_factor_gt 0.1011
_refine_ls_wR_factor_ref 0.1062
_reflns_number_gt 4854
_reflns_number_total 5951
_reflns_threshold_expression >2sigma(I)
_cod_data_source_file om900348m_si_002.cif
_cod_data_source_block ph1108m
_cod_depositor_comments
;
The following automatic conversions were performed:

'_symmetry_cell_setting' value 'Monoclinic' changed to 'monoclinic'
according to /home/saulius/struct/CIF-dictionaries/cif_core.dic
dictionary named 'cif_core.dic' version 2.4.2 from 2011-04-26.

Automatic conversion script
Id: cif_fix_values 1715 2011-07-08 13:25:40Z adriana 
;
_cod_original_sg_symbol_H-M C2/c
_cod_database_code 4069673

loop_
_symmetry_equiv_pos_as_xyz
'x, y, z'
'-x, y, -z+1/2'
'x+1/2, y+1/2, z'
'-x+1/2, y+1/2, -z+1/2'
'-x, -y, -z'
'x, -y, z-1/2'
'-x+1/2, -y+1/2, -z'
'x+1/2, -y+1/2, z-1/2'

loop_
_atom_site_label
_atom_site_type_symbol
_atom_site_fract_x
_atom_site_fract_y
_atom_site_fract_z
_atom_site_U_iso_or_equiv
_atom_site_adp_type
_atom_site_occupancy
_atom_site_symmetry_multiplicity
_atom_site_calc_flag
_atom_site_refinement_flags
Ru Ru 0.408120(15) 0.48417(4) 0.093704(8) 0.03076(11) Uani 1 1 d .
P P 0.29560(4) 0.55132(9) 0.09491(2) 0.02481(19) Uani 1 1 d .
Si Si 0.42652(4) 0.43728(10) 0.15637(3) 0.0295(2) Uani 1 1 d .
F9 F 0.45750(13) -0.0258(2) 0.20691(7) 0.0574(7) Uani 1 1 d .
F8 F 0.47199(17) 0.0129(3) 0.14863(8) 0.0872(10) Uani 1 1 d .
F2 F 0.59362(13) 0.6866(3) 0.23672(7) 0.0661(7) Uani 1 1 d .
F4 F 0.69382(15) 0.0270(3) 0.26806(10) 0.0910(10) Uani 1 1 d .
F7 F 0.39919(12) 0.1470(3) 0.17332(8) 0.0682(8) Uani 1 1 d .
F1 F 0.49579(13) 0.6686(3) 0.19981(9) 0.0779(9) Uani 1 1 d .
C11 C 0.50922(15) 0.3541(3) 0.18932(8) 0.0270(7) Uani 1 1 d .
F5 F 0.74750(13) 0.1508(4) 0.23122(8) 0.0991(12) Uani 1 1 d .
C4 C 0.23606(18) 0.5405(4) 0.04761(10) 0.0430(9) Uani 1 1 d .
H4A H 0.1893 0.5713 0.0510 0.065 Uiso 1 1 calc R
H4B H 0.2348 0.4352 0.0378 0.065 Uiso 1 1 calc R
H4C H 0.2524 0.6092 0.0289 0.065 Uiso 1 1 calc R
C53 C 0.4255(2) 0.5622(5) 0.03427(11) 0.0442(9) Uani 1 1 d .
C12 C 0.56498(17) 0.4470(4) 0.20704(9) 0.0304(7) Uani 1 1 d .
C2 C 0.24576(16) 0.4382(4) 0.12619(10) 0.0301(7) Uani 1 1 d .
H2A H 0.2740 0.4396 0.1532 0.036 Uiso 1 1 calc R
C22 C 0.17373(19) 0.4999(4) 0.12979(13) 0.0486(10) Uani 1 1 d .
H22A H 0.1525 0.4325 0.1469 0.073 Uiso 1 1 calc R
H22B H 0.1443 0.5035 0.1038 0.073 Uiso 1 1 calc R
H22C H 0.1784 0.6033 0.1410 0.073 Uiso 1 1 calc R
C3 C 0.27913(18) 0.7517(4) 0.10850(10) 0.0379(8) Uani 1 1 d .
H3A H 0.2276 0.7669 0.1041 0.045 Uiso 1 1 calc R
F6 F 0.72967(16) 0.2481(4) 0.28312(9) 0.1123(13) Uani 1 1 d .
C54 C 0.40779(19) 0.4043(5) 0.03231(11) 0.0517(11) Uani 1 1 d .
C51 C 0.51004(18) 0.4381(5) 0.07616(11) 0.0426(9) Uani 1 1 d .
C161 C 0.4623(2) 0.0833(4) 0.18074(11) 0.0432(9) Uani 1 1 d .
C52 C 0.48601(19) 0.5820(4) 0.06108(11) 0.0424(9) Uani 1 1 d .
C32 C 0.3089(2) 0.8648(4) 0.08203(12) 0.0558(11) Uani 1 1 d .
H32A H 0.2994 0.9698 0.0895 0.084 Uiso 1 1 calc R
H32B H 0.2871 0.8471 0.0547 0.084 Uiso 1 1 calc R
H32C H 0.3592 0.8497 0.0849 0.084 Uiso 1 1 calc R
C121 C 0.5609(2) 0.6180(4) 0.20453(11) 0.0434(9) Uani 1 1 d .
C13 C 0.62638(16) 0.3857(4) 0.22792(9) 0.0351(8) Uani 1 1 d .
H13A H 0.6629 0.4518 0.2395 0.042 Uiso 1 1 calc R
C15 C 0.57996(18) 0.1340(4) 0.21609(10) 0.0370(8) Uani 1 1 d .
H15A H 0.5844 0.0263 0.2193 0.044 Uiso 1 1 calc R
C16 C 0.51881(17) 0.1968(4) 0.19543(9) 0.0309(7) Uani 1 1 d .
C14 C 0.63409(17) 0.2295(4) 0.23181(10) 0.0365(8) Uani 1 1 d .
C141 C 0.70108(19) 0.1633(5) 0.25320(11) 0.0485(10) Uani 1 1 d .
C521 C 0.5238(3) 0.7331(5) 0.07073(17) 0.0814(16) Uani 1 1 d .
H52A H 0.5562 0.7499 0.0527 0.122 Uiso 1 1 calc R
H52B H 0.5496 0.7300 0.0976 0.122 Uiso 1 1 calc R
H52C H 0.4899 0.8168 0.0681 0.122 Uiso 1 1 calc R
C31 C 0.3072(2) 0.7870(4) 0.15121(11) 0.0497(10) Uani 1 1 d .
H31A H 0.2969 0.8937 0.1568 0.075 Uiso 1 1 calc R
H31B H 0.3577 0.7711 0.1566 0.075 Uiso 1 1 calc R
H31C H 0.2853 0.7189 0.1679 0.075 Uiso 1 1 calc R
C511 C 0.5795(2) 0.4055(7) 0.10163(13) 0.0774(16) Uani 1 1 d .
H51A H 0.6146 0.3904 0.0851 0.116 Uiso 1 1 calc R
H51B H 0.5761 0.3128 0.1170 0.116 Uiso 1 1 calc R
H51C H 0.5930 0.4922 0.1193 0.116 Uiso 1 1 calc R
C55 C 0.4620(2) 0.3262(4) 0.05820(12) 0.0499(10) Uani 1 1 d .
C21 C 0.2408(2) 0.2713(4) 0.11344(12) 0.0493(10) Uani 1 1 d .
H21A H 0.2147 0.2135 0.1302 0.074 Uiso 1 1 calc R
H21B H 0.2876 0.2283 0.1157 0.074 Uiso 1 1 calc R
H21C H 0.2169 0.2646 0.0862 0.074 Uiso 1 1 calc R
C531 C 0.3906(3) 0.6862(6) 0.00702(14) 0.0839(17) Uani 1 1 d .
H53A H 0.4121 0.6905 -0.0164 0.126 Uiso 1 1 calc R
H53B H 0.3962 0.7853 0.0205 0.126 Uiso 1 1 calc R
H53C H 0.3410 0.6629 -0.0006 0.126 Uiso 1 1 calc R
C541 C 0.3511(3) 0.3270(8) 0.00340(16) 0.115(3) Uani 1 1 d .
H54A H 0.3684 0.3043 -0.0208 0.172 Uiso 1 1 calc R
H54B H 0.3107 0.3953 -0.0025 0.172 Uiso 1 1 calc R
H54C H 0.3373 0.2315 0.0147 0.172 Uiso 1 1 calc R
C551 C 0.4703(3) 0.1552(5) 0.06161(19) 0.104(2) Uani 1 1 d .
H55A H 0.4969 0.1185 0.0421 0.155 Uiso 1 1 calc R
H55B H 0.4244 0.1067 0.0571 0.155 Uiso 1 1 calc R
H55C H 0.4951 0.1291 0.0879 0.155 Uiso 1 1 calc R
F3 F 0.58666(19) 0.6741(3) 0.17520(8) 0.0951(11) Uani 1 1 d .
H1 H 0.3906(15) 0.418(4) 0.0936(8) 0.000(9) Uiso 1 1 d .
H2 H 0.3869(18) 0.458(4) 0.1858(10) 0.037(9) Uiso 1 1 d .

loop_
_atom_site_aniso_label
_atom_site_aniso_U_11
_atom_site_aniso_U_22
_atom_site_aniso_U_33
_atom_site_aniso_U_23
_atom_site_aniso_U_13
_atom_site_aniso_U_12
Ru 0.02270(16) 0.0430(2) 0.02625(16) 0.00369(12) 0.00337(11) 0.00792(14)
P 0.0202(4) 0.0253(4) 0.0271(4) -0.0011(3) -0.0008(3) 0.0028(3)
Si 0.0222(4) 0.0391(5) 0.0256(5) 0.0017(4) 0.0000(3) 0.0054(4)
F9 0.0711(17) 0.0325(11) 0.0623(15) 0.0144(10) -0.0051(12) -0.0135(10)
F8 0.109(3) 0.095(2) 0.0588(17) -0.0389(15) 0.0205(16) -0.0466(18)
F2 0.0754(18) 0.0456(13) 0.0635(16) -0.0121(11) -0.0250(13) -0.0058(12)
F4 0.0539(17) 0.104(2) 0.111(2) 0.0655(19) 0.0021(16) 0.0238(15)
F7 0.0421(14) 0.0480(13) 0.102(2) 0.0264(13) -0.0208(12) -0.0174(11)
F1 0.0582(17) 0.0375(13) 0.120(2) -0.0158(13) -0.0319(15) 0.0118(11)
C11 0.0247(16) 0.0324(16) 0.0224(16) 0.0023(12) -0.0001(12) 0.0033(12)
F5 0.0452(16) 0.186(3) 0.0702(18) 0.056(2) 0.0224(13) 0.0563(19)
C4 0.0287(19) 0.058(2) 0.037(2) -0.0017(17) -0.0071(15) 0.0046(16)
C53 0.044(2) 0.059(2) 0.0315(19) 0.0092(17) 0.0129(16) 0.0124(18)
C12 0.0284(17) 0.0313(17) 0.0299(17) 0.0013(13) 0.0011(13) 0.0005(13)
C2 0.0229(16) 0.0317(17) 0.0352(18) 0.0010(13) 0.0033(13) -0.0019(13)
C22 0.0281(19) 0.054(2) 0.066(3) 0.0051(19) 0.0154(18) 0.0003(16)
C3 0.0351(19) 0.0277(17) 0.053(2) -0.0018(15) 0.0124(16) 0.0072(14)
F6 0.079(2) 0.138(3) 0.094(2) -0.028(2) -0.0546(18) 0.051(2)
C54 0.033(2) 0.087(3) 0.038(2) -0.030(2) 0.0142(16) -0.012(2)
C51 0.0295(19) 0.063(2) 0.038(2) -0.0017(17) 0.0131(15) 0.0107(17)
C161 0.047(2) 0.038(2) 0.041(2) 0.0050(16) -0.0008(17) -0.0059(17)
C52 0.037(2) 0.042(2) 0.053(2) -0.0013(17) 0.0211(17) -0.0012(16)
C32 0.074(3) 0.0282(19) 0.068(3) 0.0050(18) 0.021(2) 0.0054(19)
C121 0.047(2) 0.0353(19) 0.042(2) 0.0013(16) -0.0083(17) -0.0052(16)
C13 0.0256(17) 0.048(2) 0.0289(18) 0.0067(15) -0.0028(13) -0.0052(14)
C15 0.041(2) 0.0340(18) 0.0345(19) 0.0081(14) 0.0037(15) 0.0089(15)
C16 0.0303(18) 0.0311(17) 0.0304(18) 0.0021(13) 0.0032(13) 0.0012(13)
C14 0.0257(18) 0.053(2) 0.0304(18) 0.0096(15) 0.0030(14) 0.0098(15)
C141 0.035(2) 0.071(3) 0.039(2) 0.0182(19) 0.0038(17) 0.0164(19)
C521 0.076(4) 0.063(3) 0.117(5) -0.015(3) 0.050(3) -0.027(3)
C31 0.061(3) 0.036(2) 0.056(3) -0.0165(17) 0.018(2) -0.0057(18)
C511 0.043(3) 0.139(5) 0.051(3) 0.002(3) 0.011(2) 0.038(3)
C55 0.065(3) 0.033(2) 0.063(3) -0.0039(18) 0.040(2) 0.0080(18)
C21 0.047(2) 0.0340(19) 0.065(3) 0.0000(17) 0.0054(19) -0.0098(17)
C531 0.081(4) 0.118(4) 0.058(3) 0.049(3) 0.027(3) 0.041(3)
C541 0.062(4) 0.195(7) 0.091(4) -0.097(5) 0.024(3) -0.040(4)
C551 0.139(6) 0.038(3) 0.159(6) -0.004(3) 0.097(5) 0.013(3)
F3 0.177(3) 0.0406(14) 0.078(2) 0.0109(13) 0.050(2) -0.0185(17)

loop_
_atom_type_symbol
_atom_type_description
_atom_type_scat_dispersion_real
_atom_type_scat_dispersion_imag
_atom_type_scat_source
C C 0.0033 0.0016 'International Tables Vol C Tables 4.2.6.8 and 6.1.1.4'
H H 0.0000 0.0000 'International Tables Vol C Tables 4.2.6.8 and 6.1.1.4'
F F 0.0171 0.0103 'International Tables Vol C Tables 4.2.6.8 and 6.1.1.4'
Si Si 0.0817 0.0704 'International Tables Vol C Tables 4.2.6.8 and 6.1.1.4'
P P 0.1023 0.0942 'International Tables Vol C Tables 4.2.6.8 and 6.1.1.4'
Ru Ru -1.2594 0.8363 'International Tables Vol C Tables 4.2.6.8 and 6.1.1.4'

loop_
_geom_angle_atom_site_label_1
_geom_angle_atom_site_label_2
_geom_angle_atom_site_label_3
_geom_angle
Si Ru C51 104.11(10)
Si Ru C52 125.07(11)
C51 Ru C52 36.93(14)
Si Ru C55 115.15(11)
C51 Ru C55 37.15(14)
C52 Ru C55 61.50(14)
Si Ru C54 149.63(13)
C51 Ru C54 62.17(14)
C52 Ru C54 61.37(14)
C55 Ru C54 37.35(15)
Si Ru C53 160.88(11)
C51 Ru C53 60.95(13)
C52 Ru C53 35.84(14)
C55 Ru C53 61.23(14)
C54 Ru C53 36.80(15)
Si Ru P 90.99(3)
C51 Ru P 164.85(10)
C52 Ru P 131.31(10)
C55 Ru P 135.96(12)
C54 Ru P 104.97(10)
C53 Ru P 104.04(10)
C4 P C3 99.49(17)
C4 P C2 100.36(16)
C3 P C2 102.63(15)
C4 P Ru 115.36(13)
C3 P Ru 117.28(12)
C2 P Ru 118.66(10)
C11 Si Ru 128.92(10)
C16 C11 C12 115.3(3)
C16 C11 Si 122.1(2)
C12 C11 Si 122.6(2)
C52 C53 C54 109.0(3)
C52 C53 C531 124.6(4)
C54 C53 C531 125.7(4)
C52 C53 Ru 70.8(2)
C54 C53 Ru 71.0(2)
C531 C53 Ru 131.4(3)
C13 C12 C11 122.3(3)
C13 C12 C121 116.4(3)
C11 C12 C121 121.3(3)
C21 C2 C22 110.4(3)
C21 C2 P 110.5(2)
C22 C2 P 116.4(2)
C31 C3 C32 110.2(3)
C31 C3 P 113.0(2)
C32 C3 P 110.7(2)
C53 C54 C55 106.6(3)
C53 C54 C541 127.4(5)
C55 C54 C541 125.1(5)
C53 C54 Ru 72.2(2)
C55 C54 Ru 71.1(2)
C541 C54 Ru 130.2(3)
C52 C51 C55 107.4(3)
C52 C51 C511 126.2(4)
C55 C51 C511 125.7(4)
C52 C51 Ru 71.6(2)
C55 C51 Ru 71.9(2)
C511 C51 Ru 129.1(3)
F8 C161 F9 106.4(3)
F8 C161 F7 107.4(3)
F9 C161 F7 104.7(3)
F8 C161 C16 112.8(3)
F9 C161 C16 112.2(3)
F7 C161 C16 112.8(3)
C53 C52 C51 109.2(3)
C53 C52 C521 125.6(4)
C51 C52 C521 125.1(4)
C53 C52 Ru 73.3(2)
C51 C52 Ru 71.4(2)
C521 C52 Ru 124.8(3)
F3 C121 F2 107.0(3)
F3 C121 F1 105.8(3)
F2 C121 F1 105.1(3)
F3 C121 C12 113.2(3)
F2 C121 C12 112.8(3)
F1 C121 C12 112.2(3)
C14 C13 C12 120.0(3)
C14 C15 C16 119.5(3)
C15 C16 C11 123.0(3)
C15 C16 C161 115.2(3)
C11 C16 C161 121.7(3)
C13 C14 C15 119.8(3)
C13 C14 C141 120.0(3)
C15 C14 C141 120.2(3)
F5 C141 F4 107.0(4)
F5 C141 F6 105.7(4)
F4 C141 F6 105.0(3)
F5 C141 C14 112.6(3)
F4 C141 C14 113.4(3)
F6 C141 C14 112.6(3)
C51 C55 C54 107.7(3)
C51 C55 C551 126.5(5)
C54 C55 C551 125.4(5)
C51 C55 Ru 70.9(2)
C54 C55 Ru 71.6(2)
C551 C55 Ru 128.6(3)

loop_
_geom_bond_atom_site_label_1
_geom_bond_atom_site_label_2
_geom_bond_distance
Ru Si 2.1806(9)
Ru C51 2.223(3)
Ru C52 2.225(4)
Ru C55 2.236(3)
Ru C54 2.243(4)
Ru C53 2.257(4)
Ru P 2.2849(8)
P C4 1.838(3)
P C3 1.856(3)
P C2 1.867(3)
Si C11 1.947(3)
F9 C161 1.331(4)
F8 C161 1.316(4)
F2 C121 1.327(4)
F4 C141 1.316(5)
F7 C161 1.337(4)
F1 C121 1.330(4)
C11 C16 1.397(4)
C11 C12 1.409(4)
F5 C141 1.291(4)
C53 C52 1.379(5)
C53 C54 1.420(6)
C53 C531 1.517(5)
C12 C13 1.394(4)
C12 C121 1.498(5)
C2 C21 1.521(5)
C2 C22 1.534(5)
C3 C31 1.519(5)
C3 C32 1.533(5)
F6 C141 1.316(5)
C54 C55 1.434(6)
C54 C541 1.515(5)
C51 C52 1.409(5)
C51 C55 1.420(5)
C51 C511 1.510(5)
C161 C16 1.504(5)
C52 C521 1.520(5)
C121 F3 1.310(5)
C13 C14 1.377(5)
C15 C14 1.381(5)
C15 C16 1.392(4)
C14 C141 1.501(4)
C55 C551 1.505(6)

loop_
_geom_torsion_atom_site_label_1
_geom_torsion_atom_site_label_2
_geom_torsion_atom_site_label_3
_geom_torsion_atom_site_label_4
_geom_torsion
Si Ru P C4 -158.41(14)
C51 Ru P C4 26.0(4)
C52 Ru P C4 60.30(19)
C55 Ru P C4 -29.4(2)
C54 Ru P C4 -4.53(19)
C53 Ru P C4 33.51(18)
Si Ru P C3 84.86(13)
C51 Ru P C3 -90.7(4)
C52 Ru P C3 -56.43(19)
C55 Ru P C3 -146.14(19)
C54 Ru P C3 -121.26(18)
C53 Ru P C3 -83.21(17)
Si Ru P C2 -39.34(12)
C51 Ru P C2 145.1(4)
C52 Ru P C2 179.37(17)
C55 Ru P C2 89.66(19)
C54 Ru P C2 114.54(17)
C53 Ru P C2 152.58(16)
C51 Ru Si C11 -5.74(17)
C52 Ru Si C11 -39.58(18)
C55 Ru Si C11 32.09(18)
C54 Ru Si C11 52.7(2)
C53 Ru Si C11 -42.3(3)
P Ru Si C11 175.45(13)
Ru Si C11 C16 -89.7(3)
Ru Si C11 C12 87.1(3)
Si Ru C53 C52 3.8(5)
C51 Ru C53 C52 -37.6(2)
C55 Ru C53 C52 -80.2(2)
C54 Ru C53 C52 -119.0(3)
P Ru C53 C52 144.7(2)
Si Ru C53 C54 122.8(3)
C51 Ru C53 C54 81.4(2)
C52 Ru C53 C54 119.0(3)
C55 Ru C53 C54 38.7(2)
P Ru C53 C54 -96.3(2)
Si Ru C53 C531 -115.8(4)
C51 Ru C53 C531 -157.2(5)
C52 Ru C53 C531 -119.6(5)
C55 Ru C53 C531 160.1(5)
C54 Ru C53 C531 121.4(5)
P Ru C53 C531 25.0(5)
C16 C11 C12 C13 2.3(5)
Si C11 C12 C13 -174.6(3)
C16 C11 C12 C121 -177.3(3)
Si C11 C12 C121 5.8(5)
C4 P C2 C21 66.3(3)
C3 P C2 C21 168.6(2)
Ru P C2 C21 -60.3(3)
C4 P C2 C22 -60.6(3)
C3 P C2 C22 41.7(3)
Ru P C2 C22 172.8(2)
C4 P C3 C31 165.7(3)
C2 P C3 C31 62.7(3)
Ru P C3 C31 -69.2(3)
C4 P C3 C32 -70.2(3)
C2 P C3 C32 -173.1(3)
Ru P C3 C32 54.9(3)
C52 C53 C54 C55 -2.2(4)
C531 C53 C54 C55 168.9(4)
Ru C53 C54 C55 -63.2(3)
C52 C53 C54 C541 -171.6(4)
C531 C53 C54 C541 -0.5(7)
Ru C53 C54 C541 127.4(4)
C52 C53 C54 Ru 60.9(3)
C531 C53 C54 Ru -127.9(4)
Si Ru C54 C53 -147.0(2)
C51 Ru C54 C53 -77.8(2)
C52 Ru C54 C53 -35.7(2)
C55 Ru C54 C53 -115.3(3)
P Ru C54 C53 93.5(2)
Si Ru C54 C55 -31.7(3)
C51 Ru C54 C55 37.5(2)
C52 Ru C54 C55 79.6(2)
C53 Ru C54 C55 115.3(3)
P Ru C54 C55 -151.2(2)
Si Ru C54 C541 88.7(5)
C51 Ru C54 C541 157.8(6)
C52 Ru C54 C541 -160.0(6)
C55 Ru C54 C541 120.4(6)
C53 Ru C54 C541 -124.3(6)
P Ru C54 C541 -30.8(5)
Si Ru C51 C52 -130.7(2)
C55 Ru C51 C52 116.1(3)
C54 Ru C51 C52 78.5(3)
C53 Ru C51 C52 36.4(2)
P Ru C51 C52 44.8(5)
Si Ru C51 C55 113.2(2)
C52 Ru C51 C55 -116.1(3)
C54 Ru C51 C55 -37.7(2)
C53 Ru C51 C55 -79.7(2)
P Ru C51 C55 -71.4(5)
Si Ru C51 C511 -8.5(4)
C52 Ru C51 C511 122.2(5)
C55 Ru C51 C511 -121.7(5)
C54 Ru C51 C511 -159.3(5)
C53 Ru C51 C511 158.6(5)
P Ru C51 C511 167.0(3)
C54 C53 C52 C51 1.8(4)
C531 C53 C52 C51 -169.5(4)
Ru C53 C52 C51 62.9(3)
C54 C53 C52 C521 177.7(4)
C531 C53 C52 C521 6.4(6)
Ru C53 C52 C521 -121.2(4)
C54 C53 C52 Ru -61.1(3)
C531 C53 C52 Ru 127.6(4)
C55 C51 C52 C53 -0.7(4)
C511 C51 C52 C53 170.4(4)
Ru C51 C52 C53 -64.1(3)
C55 C51 C52 C521 -176.6(4)
C511 C51 C52 C521 -5.5(6)
Ru C51 C52 C521 120.0(4)
C55 C51 C52 Ru 63.4(3)
C511 C51 C52 Ru -125.5(4)
Si Ru C52 C53 -178.49(18)
C51 Ru C52 C53 117.5(3)
C55 Ru C52 C53 79.4(2)
C54 Ru C52 C53 36.7(2)
P Ru C52 C53 -48.3(3)
Si Ru C52 C51 64.0(2)
C55 Ru C52 C51 -38.1(2)
C54 Ru C52 C51 -80.9(2)
C53 Ru C52 C51 -117.5(3)
P Ru C52 C51 -165.81(18)
Si Ru C52 C521 -56.4(4)
C51 Ru C52 C521 -120.4(5)
C55 Ru C52 C521 -158.5(4)
C54 Ru C52 C521 158.7(4)
C53 Ru C52 C521 122.1(5)
P Ru C52 C521 73.8(4)
C13 C12 C121 F3 87.0(4)
C11 C12 C121 F3 -93.4(4)
C13 C12 C121 F2 -34.7(5)
C11 C12 C121 F2 145.0(3)
C13 C12 C121 F1 -153.2(3)
C11 C12 C121 F1 26.4(5)
C11 C12 C13 C14 0.0(5)
C121 C12 C13 C14 179.6(3)
C14 C15 C16 C11 0.6(5)
C14 C15 C16 C161 -178.0(3)
C12 C11 C16 C15 -2.6(5)
Si C11 C16 C15 174.3(3)
C12 C11 C16 C161 175.9(3)
Si C11 C16 C161 -7.2(4)
F8 C161 C16 C15 -79.5(4)
F9 C161 C16 C15 40.7(4)
F7 C161 C16 C15 158.6(3)
F8 C161 C16 C11 102.0(4)
F9 C161 C16 C11 -137.9(3)
F7 C161 C16 C11 -19.9(5)
C12 C13 C14 C15 -2.2(5)
C12 C13 C14 C141 178.0(3)
C16 C15 C14 C13 1.9(5)
C16 C15 C14 C141 -178.3(3)
C13 C14 C141 F5 -83.6(5)
C15 C14 C141 F5 96.6(5)
C13 C14 C141 F4 154.9(4)
C15 C14 C141 F4 -24.9(5)
C13 C14 C141 F6 35.8(5)
C15 C14 C141 F6 -144.0(4)
C52 C51 C55 C54 -0.7(4)
C511 C51 C55 C54 -171.9(4)
Ru C51 C55 C54 62.5(3)
C52 C51 C55 C551 172.3(4)
C511 C51 C55 C551 1.2(6)
Ru C51 C55 C551 -124.4(4)
C52 C51 C55 Ru -63.3(2)
C511 C51 C55 Ru 125.6(4)
C53 C54 C55 C51 1.8(4)
C541 C54 C55 C51 171.5(4)
Ru C54 C55 C51 -62.1(3)
C53 C54 C55 C551 -171.3(4)
C541 C54 C55 C551 -1.6(7)
Ru C54 C55 C551 124.8(4)
C53 C54 C55 Ru 63.9(2)
C541 C54 C55 Ru -126.4(4)
Si Ru C55 C51 -80.0(2)
C52 Ru C55 C51 37.9(2)
C54 Ru C55 C51 117.1(3)
C53 Ru C55 C51 78.9(2)
P Ru C55 C51 159.13(18)
Si Ru C55 C54 162.9(2)
C51 Ru C55 C54 -117.1(3)
C52 Ru C55 C54 -79.2(2)
C53 Ru C55 C54 -38.2(2)
P Ru C55 C54 42.1(3)
Si Ru C55 C551 41.9(5)
C51 Ru C55 C551 121.9(6)
C52 Ru C55 C551 159.8(5)
C54 Ru C55 C551 -121.0(6)
C53 Ru C55 C551 -159.2(5)
P Ru C55 C551 -79.0(5)
